data_4034273
loop_
_publ_author_name
'Alkan-Zambada, Murat'
'Hu, Xile'

_publ_section_title
;
 Cu-Catalyzed Photoredox Chlorosulfonation of Alkenes and Alkynes.
;
_journal_issue 7
_journal_name_full 'The Journal of organic chemistry'
_journal_page_first 4525
_journal_page_last 4533
_journal_paper_doi 10.1021/acs.joc.9b00238
_journal_volume 84
_journal_year 2019
_chemical_formula_moiety 'C20 H14 Cl F O2 S'
_chemical_formula_sum 'C20 H14 Cl F O2 S'
_chemical_formula_weight 372.82
_space_group_crystal_system triclinic
_space_group_IT_number 2
_space_group_name_Hall '-P 1'
_space_group_name_H-M_alt 'P -1'
_atom_sites_solution_hydrogens geom
_atom_sites_solution_primary dual
_atom_sites_solution_secondary difmap
_audit_creation_date 2018-12-07
_audit_creation_method
;
Olex2 1.2
(compiled 2018.05.29 svn.r3508 for OlexSys, GUI svn.r5506)
;
_cell_angle_alpha 91.916(5)
_cell_angle_beta 92.417(5)
_cell_angle_gamma 104.915(5)
_cell_formula_units_Z 4
_cell_length_a 9.3502(6)
_cell_length_b 9.7552(5)
_cell_length_c 18.8817(13)
_cell_measurement_reflns_used 2697
_cell_measurement_temperature 140.00(10)
_cell_measurement_theta_max 73.3480
_cell_measurement_theta_min 5.1450
_cell_volume 1661.00(18)
_computing_cell_refinement 'CrysAlisPro 1.171.40.20a (Rigaku OD, 2018)'
_computing_data_collection 'CrysAlisPro 1.171.40.20a (Rigaku OD, 2018)'
_computing_data_reduction 'CrysAlisPro 1.171.40.20a (Rigaku OD, 2018)'
_computing_molecular_graphics 'Olex2 (Dolomanov et al., 2009)'
_computing_publication_material 'Olex2 (Dolomanov et al., 2009)'
_computing_structure_refinement 'ShelXL (Sheldrick, 2015)'
_computing_structure_solution 'ShelXT (Sheldrick, 2015)'
_diffrn_ambient_environment N~2~
_diffrn_ambient_temperature 140.00(10)
_diffrn_detector 'CCD plate'
_diffrn_detector_area_resol_mean 10.2665
_diffrn_detector_type Atlas
_diffrn_measured_fraction_theta_full 0.995
_diffrn_measured_fraction_theta_max 0.964
_diffrn_measurement_details
;
List of Runs (angles in degrees, time in seconds):

  # Type    Start    End  Width  t~exp~   \w     \q     \k     \f   Frames
--------------------------------------------------------------------------
  1  \w   -109.00 -18.00   1.00    1.50    --  -43.01 -57.00 150.00   91
  2  \w    -63.00  30.00   1.00    1.50    --  -43.01  57.00 -60.00   93
  3  \w    -70.00  19.00   1.00    1.50    --  -43.01  57.00  90.00   89
  4  \w     71.00  98.00   1.00    1.50    --   43.01-125.00 -60.00   27
  5  \w     81.00 135.00   1.00    6.00    --  105.68 -61.00 120.00   54
  6  \w     53.00 126.00   1.00    6.00    --  105.68 -45.00  90.00   73
  7  \w     61.00 110.00   1.00    6.00    --  105.68 -77.00 -90.00   49
  8  \w     36.00 131.00   1.00    6.00    --  105.68 -45.00 -90.00   95
  9  \w     51.00 132.00   1.00    6.00    --  105.68 -45.00   0.00   81
 10  \w     43.00 118.00   1.00    6.00    --  105.68-125.00 -60.00   75
 11  \w    130.00 178.00   1.00    6.00    --  105.68  61.00  60.00   48
 12  \w     96.00 123.00   1.00    6.00    --  105.68 125.00-150.00   27
 13  \w     57.00 108.00   1.00    6.00    --  105.68 -94.00 120.00   51
 14  \w     58.00 106.00   1.00    6.00    --  105.68 -94.00  30.00   48
 15  \w     19.00 178.00   1.00    6.00    --  105.68   0.00-120.00  159
;
_diffrn_measurement_device 'four-circle diffractometer'
_diffrn_measurement_device_type 'SuperNova, Dual, Cu at home/near, Atlas'
_diffrn_measurement_method '\w scans'
_diffrn_orient_matrix_type 'CrysAlisPro convention (1999,Acta A55,543-557)'
_diffrn_orient_matrix_UB_11 -0.1350652000
_diffrn_orient_matrix_UB_12 0.0210782000
_diffrn_orient_matrix_UB_13 -0.0436386000
_diffrn_orient_matrix_UB_21 0.0534720000
_diffrn_orient_matrix_UB_22 -0.0625598000
_diffrn_orient_matrix_UB_23 -0.0668267000
_diffrn_orient_matrix_UB_31 -0.0897300000
_diffrn_orient_matrix_UB_32 -0.1496897000
_diffrn_orient_matrix_UB_33 0.0176856000
_diffrn_radiation_monochromator mirror
_diffrn_radiation_probe x-ray
_diffrn_radiation_type CuK\a
_diffrn_radiation_wavelength 1.54184
_diffrn_reflns_av_unetI/netI 0.0430
_diffrn_reflns_Laue_measured_fraction_full 0.995
_diffrn_reflns_Laue_measured_fraction_max 0.964
_diffrn_reflns_limit_h_max 11
_diffrn_reflns_limit_h_min -11
_diffrn_reflns_limit_k_max 9
_diffrn_reflns_limit_k_min -12
_diffrn_reflns_limit_l_max 23
_diffrn_reflns_limit_l_min -23
_diffrn_reflns_number 6731
_diffrn_reflns_point_group_measured_fraction_full 0.995
_diffrn_reflns_point_group_measured_fraction_max 0.964
_diffrn_reflns_theta_full 67.684
_diffrn_reflns_theta_max 73.520
_diffrn_reflns_theta_min 4.693
_diffrn_source 'micro-focus sealed X-ray tube'
_diffrn_source_type 'SuperNova (Cu) X-ray Source'
_exptl_absorpt_coefficient_mu 3.401
_exptl_absorpt_correction_T_max 1.000
_exptl_absorpt_correction_T_min 0.346
_exptl_absorpt_correction_type gaussian
_exptl_absorpt_process_details
;
CrysAlisPro 1.171.40.20a (Rigaku Oxford Diffraction, 2018).
 Numerical absorption correction based on Gaussian integration over
 a multifaceted crystal model/Empirical absorption correction using
 spherical harmonics as implemented in SCALE3 ABSPACK scaling algorithm.
;
_exptl_crystal_colour colourless
_exptl_crystal_density_diffrn 1.491
_exptl_crystal_description needle
_exptl_crystal_F_000 768
_exptl_crystal_size_max 0.648
_exptl_crystal_size_mid 0.067
_exptl_crystal_size_min 0.055
_refine_diff_density_max 0.339
_refine_diff_density_min -0.532
_refine_diff_density_rms 0.076
_refine_ls_extinction_method none
_refine_ls_goodness_of_fit_ref 1.022
_refine_ls_hydrogen_treatment constr
_refine_ls_matrix_type full
_refine_ls_number_parameters 452
_refine_ls_number_reflns 6731
_refine_ls_number_restraints 0
_refine_ls_restrained_S_all 1.022
_refine_ls_R_factor_all 0.0650
_refine_ls_R_factor_gt 0.0450
_refine_ls_shift/su_max 0.001
_refine_ls_shift/su_mean 0.000
_refine_ls_structure_factor_coef Fsqd
_refine_ls_weighting_details 'w=1/[\s^2^(Fo^2^)+(0.0786P)^2^] where P=(Fo^2^+2Fc^2^)/3'
_refine_ls_weighting_scheme calc
_refine_ls_wR_factor_gt 0.1180
_refine_ls_wR_factor_ref 0.1296
_reflns_Friedel_coverage 0.000
_reflns_number_gt 4978
_reflns_number_total 6731
_reflns_threshold_expression 'I > 2\s(I)'
_cod_data_source_file jo9b00238_si_002.cif
_cod_data_source_block MA-3
_cod_depositor_comments
;
The following automatic conversions were performed:

data item '_exptl_absorpt_correction_type' value 'Gaussian' was
changed to 'gaussian' in accordance with the
/home/data/users/saulius/crontab/automatic-downloads/current/ACS/lib/dictionaries/cif_core.dic
dictionary named 'cif_core.dic' version 2.4.2 last updated on
2011-04-26.

Automatic conversion script
Id: cif_fix_values 6909 2019-04-08 15:41:33Z antanas 
;
_cod_database_code 4034273
_shelx_shelxl_version_number 2018/3
_audit_contact_author 'Farzaneh Fadaei Tirani'
_chemical_oxdiff_formula 'C20 H14 Cl F O2 S'
_shelx_space_group_comment
;
The symmetry employed for this shelxl refinement is uniquely defined
by the following loop, which should always be used as a source of
symmetry information in preference to the above space-group names.
They are only intended as comments.
;
_olex2_refinement_description
;
1. Twinned data refinement
 Scales: 0.4429(15)
 0.5571(15)
2. Fixed Uiso
 At 1.2 times of:
  All C(H) groups
3.a Aromatic/amide H refined with riding coordinates:
 C2(H2), C3(H3), C5(H5), C6(H6), C7(H7), C10(H10), C11(H11), C13(H13),
 C14(H14), C16(H16), C17(H17), C18(H18), C19(H19), C20(H20), C22(H22), C23(H23),
  C25(H25), C26(H26), C27(H27), C30(H30), C31(H31), C33(H33), C34(H34),
 C36(H36), C37(H37), C38(H38), C39(H39), C40(H40)
;
_olex2_submission_special_instructions 'No special instructions were received'
_oxdiff_exptl_absorpt_empirical_details
;
Empirical correction (ABSPACK) includes:
- Absorption correction using spherical harmonics
- Frame scaling
;
_oxdiff_exptl_absorpt_empirical_full_max 2.119
_oxdiff_exptl_absorpt_empirical_full_min 0.822
_oxdiff_twin_integration_method simultaneous
_oxdiff_twin_items 2
_twin_special_details
;
Component 2 rotated by -179.9605\% 
 around [-0.24 0.97 -0.06] (reciprocal) or [-0.00 1.00 -0.00] (direct)
;

loop_
_space_group_symop_operation_xyz
'x, y, z'
'-x, -y, -z'

loop_
_atom_site_label
_atom_site_type_symbol
_atom_site_fract_x
_atom_site_fract_y
_atom_site_fract_z
_atom_site_U_iso_or_equiv
_atom_site_adp_type
_atom_site_occupancy
_atom_site_site_symmetry_order
_atom_site_calc_flag
_atom_site_refinement_flags_posn
Cl1 Cl 0.38382(8) 0.51698(8) 0.69389(4) 0.03310(18) Uani 1 1 d .
S1 S 0.04290(7) 0.73435(7) 0.65095(3) 0.02290(16) Uani 1 1 d .
F1 F -0.5034(2) 0.3045(2) 0.57047(10) 0.0419(5) Uani 1 1 d .
O1 O 0.0738(2) 0.8311(2) 0.59397(10) 0.0297(4) Uani 1 1 d .
O2 O 0.0261(2) 0.7875(2) 0.72123(10) 0.0276(4) Uani 1 1 d .
C1 C -0.1180(3) 0.6012(3) 0.62501(14) 0.0222(5) Uani 1 1 d .
C2 C -0.1821(3) 0.5973(3) 0.55662(15) 0.0282(6) Uani 1 1 d .
H2 H -0.136686 0.663670 0.523353 0.034 Uiso 1 1 calc R
C3 C -0.3130(3) 0.4953(3) 0.53774(15) 0.0301(6) Uani 1 1 d .
H3 H -0.359323 0.491001 0.491679 0.036 Uiso 1 1 calc R
C4 C -0.3741(3) 0.4000(3) 0.58776(16) 0.0297(6) Uani 1 1 d .
C5 C -0.3105(3) 0.4004(3) 0.65521(15) 0.0295(6) Uani 1 1 d .
H5 H -0.355191 0.332247 0.687871 0.035 Uiso 1 1 calc R
C6 C -0.1802(3) 0.5023(3) 0.67405(14) 0.0247(5) Uani 1 1 d .
H6 H -0.133540 0.504792 0.719935 0.030 Uiso 1 1 calc R
C7 C 0.1818(3) 0.6434(3) 0.65199(14) 0.0237(5) Uani 1 1 d .
H7 H 0.208907 0.612911 0.607386 0.028 Uiso 1 1 calc R
C8 C 0.2528(3) 0.6132(3) 0.70954(14) 0.0227(5) Uani 1 1 d .
C9 C 0.2444(3) 0.6490(3) 0.78596(14) 0.0233(5) Uani 1 1 d .
C10 C 0.3019(4) 0.7871(3) 0.81263(15) 0.0297(6) Uani 1 1 d .
H10 H 0.340224 0.860236 0.781298 0.036 Uiso 1 1 calc R
C11 C 0.3039(4) 0.8194(3) 0.88547(15) 0.0312(6) Uani 1 1 d .
H11 H 0.345108 0.914423 0.903074 0.037 Uiso 1 1 calc R
C12 C 0.2467(3) 0.7150(3) 0.93259(14) 0.0216(5) Uani 1 1 d .
C13 C 0.1873(3) 0.5766(3) 0.90452(15) 0.0283(6) Uani 1 1 d .
H13 H 0.146946 0.503514 0.935554 0.034 Uiso 1 1 calc R
C14 C 0.1860(3) 0.5432(3) 0.83199(15) 0.0287(6) Uani 1 1 d .
H14 H 0.145151 0.448289 0.814153 0.034 Uiso 1 1 calc R
C15 C 0.2509(3) 0.7494(3) 1.01010(14) 0.0225(5) Uani 1 1 d .
C16 C 0.2085(4) 0.6441(3) 1.05852(16) 0.0336(7) Uani 1 1 d .
H16 H 0.176680 0.547618 1.041683 0.040 Uiso 1 1 calc R
C17 C 0.2115(4) 0.6762(4) 1.13092(17) 0.0413(8) Uani 1 1 d .
H17 H 0.182347 0.601811 1.162740 0.050 Uiso 1 1 calc R
C18 C 0.2561(3) 0.8146(4) 1.15679(16) 0.0328(6) Uani 1 1 d .
H18 H 0.256775 0.836387 1.206231 0.039 Uiso 1 1 calc R
C19 C 0.3001(4) 0.9218(4) 1.11025(17) 0.0391(7) Uani 1 1 d .
H19 H 0.333274 1.017674 1.127775 0.047 Uiso 1 1 calc R
C20 C 0.2959(4) 0.8894(3) 1.03744(16) 0.0351(7) Uani 1 1 d .
H20 H 0.324277 0.964346 1.005863 0.042 Uiso 1 1 calc R
Cl2 Cl 0.40893(7) 0.06110(7) 0.68463(4) 0.02921(17) Uani 1 1 d .
S2 S 0.02019(7) 0.21900(7) 0.65335(3) 0.02288(16) Uani 1 1 d .
F2 F -0.5169(2) -0.2263(2) 0.57348(10) 0.0460(5) Uani 1 1 d .
O3 O 0.0441(2) 0.3151(2) 0.59605(10) 0.0293(4) Uani 1 1 d .
O4 O 0.0035(2) 0.2721(2) 0.72354(10) 0.0271(4) Uani 1 1 d .
C21 C -0.1383(3) 0.0807(3) 0.62833(15) 0.0251(5) Uani 1 1 d .
C22 C -0.1991(3) 0.0704(3) 0.55946(15) 0.0314(6) Uani 1 1 d .
H22 H -0.153369 0.135459 0.525676 0.038 Uiso 1 1 calc R
C23 C -0.3268(3) -0.0351(4) 0.54002(16) 0.0350(7) Uani 1 1 d .
H23 H -0.369567 -0.044372 0.492995 0.042 Uiso 1 1 calc R
C24 C -0.3899(3) -0.1264(3) 0.59122(17) 0.0322(6) Uani 1 1 d .
C25 C -0.3304(3) -0.1203(3) 0.65981(16) 0.0304(6) Uani 1 1 d .
H25 H -0.375829 -0.186401 0.693197 0.036 Uiso 1 1 calc R
C26 C -0.2017(3) -0.0144(3) 0.67858(15) 0.0262(6) Uani 1 1 d .
H26 H -0.157602 -0.007256 0.725264 0.031 Uiso 1 1 calc R
C27 C 0.1672(3) 0.1377(3) 0.65260(14) 0.0245(5) Uani 1 1 d .
H27 H 0.183561 0.096625 0.608330 0.029 Uiso 1 1 calc R
C28 C 0.2590(3) 0.1269(3) 0.70734(14) 0.0218(5) Uani 1 1 d .
C29 C 0.2548(3) 0.1597(3) 0.78428(14) 0.0227(5) Uani 1 1 d .
C30 C 0.1326(3) 0.0953(3) 0.82229(15) 0.0273(6) Uani 1 1 d .
H30 H 0.049638 0.030067 0.798716 0.033 Uiso 1 1 calc R
C31 C 0.1320(3) 0.1266(3) 0.89463(14) 0.0268(6) Uani 1 1 d .
H31 H 0.047817 0.082326 0.919821 0.032 Uiso 1 1 calc R
C32 C 0.2519(3) 0.2213(3) 0.93115(14) 0.0215(5) Uani 1 1 d .
C33 C 0.3750(3) 0.2826(3) 0.89226(15) 0.0282(6) Uani 1 1 d .
H33 H 0.458563 0.347162 0.915721 0.034 Uiso 1 1 calc R
C34 C 0.3770(3) 0.2509(3) 0.82035(15) 0.0278(6) Uani 1 1 d .
H34 H 0.462734 0.291778 0.795445 0.033 Uiso 1 1 calc R
C35 C 0.2516(3) 0.2537(3) 1.00889(14) 0.0238(5) Uani 1 1 d .
C36 C 0.3837(3) 0.3124(3) 1.04905(15) 0.0276(6) Uani 1 1 d .
H36 H 0.475062 0.333478 1.026290 0.033 Uiso 1 1 calc R
C37 C 0.3836(3) 0.3403(3) 1.12161(16) 0.0326(6) Uani 1 1 d .
H37 H 0.474496 0.380941 1.147818 0.039 Uiso 1 1 calc R
C38 C 0.2523(3) 0.3095(3) 1.15606(15) 0.0296(6) Uani 1 1 d .
H38 H 0.253189 0.326791 1.205909 0.035 Uiso 1 1 calc R
C39 C 0.1195(3) 0.2532(3) 1.11761(15) 0.0304(6) Uani 1 1 d .
H39 H 0.028828 0.232735 1.140923 0.036 Uiso 1 1 calc R
C40 C 0.1191(3) 0.2267(3) 1.04455(15) 0.0265(6) Uani 1 1 d .
H40 H 0.027446 0.189508 1.018395 0.032 Uiso 1 1 calc R

loop_
_atom_site_aniso_label
_atom_site_aniso_U_11
_atom_site_aniso_U_22
_atom_site_aniso_U_33
_atom_site_aniso_U_23
_atom_site_aniso_U_13
_atom_site_aniso_U_12
Cl1 0.0344(4) 0.0335(4) 0.0358(4) 0.0019(3) 0.0056(3) 0.0160(3)
S1 0.0290(3) 0.0187(3) 0.0209(3) 0.0003(2) 0.0005(2) 0.0062(3)
F1 0.0335(9) 0.0428(11) 0.0393(10) -0.0017(8) -0.0007(8) -0.0072(8)
O1 0.0404(11) 0.0185(10) 0.0263(10) 0.0033(8) 0.0014(8) 0.0004(8)
O2 0.0324(10) 0.0273(10) 0.0242(10) -0.0044(8) 0.0010(8) 0.0103(8)
C1 0.0256(13) 0.0178(12) 0.0236(13) 0.0015(10) 0.0013(10) 0.0066(10)
C2 0.0319(14) 0.0267(14) 0.0248(13) 0.0037(11) 0.0025(11) 0.0052(12)
C3 0.0291(14) 0.0356(16) 0.0238(14) -0.0009(12) -0.0004(11) 0.0058(12)
C4 0.0254(13) 0.0281(15) 0.0336(15) -0.0030(12) 0.0013(11) 0.0040(12)
C5 0.0326(14) 0.0247(14) 0.0314(14) 0.0075(12) 0.0084(11) 0.0060(12)
C6 0.0281(13) 0.0213(13) 0.0258(13) 0.0036(11) 0.0035(10) 0.0080(11)
C7 0.0263(13) 0.0217(13) 0.0235(13) -0.0020(10) 0.0058(10) 0.0066(10)
C8 0.0239(12) 0.0153(12) 0.0278(13) 0.0010(10) 0.0026(10) 0.0030(10)
C9 0.0214(12) 0.0214(13) 0.0265(13) 0.0025(11) 0.0009(10) 0.0044(10)
C10 0.0424(16) 0.0193(14) 0.0256(13) 0.0037(11) 0.0031(12) 0.0042(12)
C11 0.0429(16) 0.0169(13) 0.0290(14) -0.0004(11) -0.0023(12) -0.0001(12)
C12 0.0200(12) 0.0187(13) 0.0258(13) 0.0030(10) 0.0017(10) 0.0041(10)
C13 0.0373(15) 0.0190(13) 0.0258(13) 0.0033(11) 0.0037(11) 0.0016(11)
C14 0.0320(14) 0.0200(13) 0.0299(14) 0.0002(11) 0.0015(11) -0.0009(11)
C15 0.0219(12) 0.0199(13) 0.0268(13) -0.0003(10) 0.0015(10) 0.0074(10)
C16 0.0468(18) 0.0210(15) 0.0283(14) 0.0005(11) 0.0020(12) 0.0007(13)
C17 0.059(2) 0.0327(17) 0.0294(15) 0.0060(13) 0.0079(14) 0.0050(16)
C18 0.0346(15) 0.0368(17) 0.0280(14) -0.0026(13) 0.0047(12) 0.0109(13)
C19 0.052(2) 0.0294(17) 0.0329(16) -0.0077(13) 0.0013(14) 0.0072(14)
C20 0.0484(18) 0.0223(15) 0.0328(15) -0.0008(12) 0.0017(13) 0.0064(13)
Cl2 0.0303(3) 0.0265(3) 0.0331(3) 0.0045(3) 0.0088(3) 0.0099(3)
S2 0.0289(3) 0.0180(3) 0.0216(3) 0.0007(2) 0.0015(2) 0.0058(2)
F2 0.0312(9) 0.0490(12) 0.0452(11) -0.0063(9) 0.0034(8) -0.0114(9)
O3 0.0382(11) 0.0216(10) 0.0268(10) 0.0051(8) 0.0034(8) 0.0048(8)
O4 0.0340(10) 0.0243(10) 0.0249(9) -0.0040(8) 0.0018(8) 0.0116(8)
C21 0.0293(13) 0.0202(13) 0.0270(14) 0.0010(11) 0.0040(11) 0.0084(11)
C22 0.0345(15) 0.0298(16) 0.0271(14) 0.0020(12) 0.0035(12) 0.0033(12)
C23 0.0308(14) 0.0452(19) 0.0263(14) -0.0065(13) -0.0002(11) 0.0061(14)
C24 0.0241(13) 0.0321(16) 0.0377(16) -0.0047(13) 0.0057(12) 0.0027(12)
C25 0.0287(14) 0.0287(15) 0.0338(15) 0.0028(12) 0.0056(11) 0.0068(12)
C26 0.0313(14) 0.0245(14) 0.0249(13) 0.0025(11) 0.0053(11) 0.0100(12)
C27 0.0311(14) 0.0181(13) 0.0232(13) 0.0006(10) 0.0064(10) 0.0035(11)
C28 0.0227(12) 0.0146(12) 0.0272(13) 0.0020(10) 0.0053(10) 0.0025(10)
C29 0.0251(13) 0.0190(13) 0.0242(13) 0.0033(10) 0.0026(10) 0.0059(10)
C30 0.0258(13) 0.0254(14) 0.0258(13) 0.0021(11) 0.0005(10) -0.0021(11)
C31 0.0235(13) 0.0281(15) 0.0266(13) 0.0028(11) 0.0028(10) 0.0023(11)
C32 0.0222(12) 0.0168(12) 0.0265(13) 0.0033(10) 0.0013(10) 0.0069(10)
C33 0.0237(13) 0.0277(15) 0.0299(14) 0.0013(11) -0.0004(10) 0.0011(11)
C34 0.0228(13) 0.0281(15) 0.0304(14) 0.0051(12) 0.0063(11) 0.0016(11)
C35 0.0257(13) 0.0197(13) 0.0276(13) 0.0034(10) 0.0013(10) 0.0088(10)
C36 0.0235(13) 0.0261(14) 0.0326(14) 0.0017(11) 0.0048(11) 0.0051(11)
C37 0.0315(15) 0.0346(16) 0.0311(15) -0.0044(12) -0.0076(11) 0.0095(13)
C38 0.0374(15) 0.0293(15) 0.0236(13) 0.0019(11) 0.0020(11) 0.0113(12)
C39 0.0306(14) 0.0303(15) 0.0318(14) 0.0047(12) 0.0068(11) 0.0094(12)
C40 0.0254(13) 0.0251(14) 0.0288(13) -0.0002(11) 0.0005(10) 0.0066(11)

loop_
_atom_type_symbol
_atom_type_description
_atom_type_scat_dispersion_real
_atom_type_scat_dispersion_imag
_atom_type_scat_source
C C 0.0181 0.0091 'International Tables Vol C Tables 4.2.6.8 and 6.1.1.4'
H H 0.0000 0.0000 'International Tables Vol C Tables 4.2.6.8 and 6.1.1.4'
Cl Cl 0.3639 0.7018 'International Tables Vol C Tables 4.2.6.8 and 6.1.1.4'
F F 0.0727 0.0534 'International Tables Vol C Tables 4.2.6.8 and 6.1.1.4'
O O 0.0492 0.0322 'International Tables Vol C Tables 4.2.6.8 and 6.1.1.4'
S S 0.3331 0.5567 'International Tables Vol C Tables 4.2.6.8 and 6.1.1.4'

loop_
_exptl_crystal_face_index_h
_exptl_crystal_face_index_k
_exptl_crystal_face_index_l
_exptl_crystal_face_perp_dist
-1 0 2 0.0295
1 0 -2 0.0332
0 -2 2 0.3187
0 2 -2 0.2298
0 0 -1 0.0235
0 0 1 0.0318
2 0 1 0.0183
-1 0 -2 0.0306
0 -2 -1 0.3284

loop_
_geom_angle_atom_site_label_1
_geom_angle_atom_site_label_2
_geom_angle_atom_site_label_3
_geom_angle
O1 S1 C1 107.57(12)
O1 S1 C7 106.21(13)
O2 S1 O1 119.75(13)
O2 S1 C1 108.28(13)
O2 S1 C7 110.47(12)
C7 S1 C1 103.31(13)
C2 C1 S1 119.8(2)
C6 C1 S1 118.8(2)
C6 C1 C2 121.4(3)
C1 C2 H2 120.4
C3 C2 C1 119.3(3)
C3 C2 H2 120.4
C2 C3 H3 120.9
C4 C3 C2 118.3(3)
C4 C3 H3 120.9
F1 C4 C3 118.4(3)
F1 C4 C5 118.3(3)
C5 C4 C3 123.3(3)
C4 C5 H5 120.8
C4 C5 C6 118.4(3)
C6 C5 H5 120.8
C1 C6 H6 120.3
C5 C6 C1 119.3(3)
C5 C6 H6 120.3
S1 C7 H7 117.0
C8 C7 S1 126.0(2)
C8 C7 H7 117.0
C7 C8 Cl1 115.6(2)
C7 C8 C9 131.7(3)
C9 C8 Cl1 112.77(19)
C10 C9 C8 120.2(2)
C10 C9 C14 119.4(3)
C14 C9 C8 120.3(3)
C9 C10 H10 119.8
C9 C10 C11 120.4(3)
C11 C10 H10 119.8
C10 C11 H11 119.4
C12 C11 C10 121.2(3)
C12 C11 H11 119.4
C11 C12 C13 117.6(3)
C11 C12 C15 121.1(3)
C13 C12 C15 121.4(2)
C12 C13 H13 119.2
C14 C13 C12 121.6(3)
C14 C13 H13 119.2
C9 C14 C13 119.8(3)
C9 C14 H14 120.1
C13 C14 H14 120.1
C16 C15 C12 121.7(3)
C16 C15 C20 117.0(3)
C20 C15 C12 121.4(3)
C15 C16 H16 119.1
C17 C16 C15 121.7(3)
C17 C16 H16 119.1
C16 C17 H17 119.8
C18 C17 C16 120.5(3)
C18 C17 H17 119.8
C17 C18 H18 120.3
C17 C18 C19 119.4(3)
C19 C18 H18 120.3
C18 C19 H19 119.9
C18 C19 C20 120.1(3)
C20 C19 H19 119.9
C15 C20 C19 121.4(3)
C15 C20 H20 119.3
C19 C20 H20 119.3
O3 S2 C21 107.09(13)
O3 S2 C27 105.40(12)
O4 S2 O3 119.43(13)
O4 S2 C21 108.46(13)
O4 S2 C27 110.94(12)
C27 S2 C21 104.47(13)
C22 C21 S2 119.5(2)
C22 C21 C26 121.3(3)
C26 C21 S2 119.2(2)
C21 C22 H22 120.1
C21 C22 C23 119.8(3)
C23 C22 H22 120.1
C22 C23 H23 121.0
C24 C23 C22 117.9(3)
C24 C23 H23 121.0
F2 C24 C23 118.4(3)
F2 C24 C25 118.1(3)
C25 C24 C23 123.5(3)
C24 C25 H25 121.0
C24 C25 C26 118.0(3)
C26 C25 H25 121.0
C21 C26 C25 119.4(3)
C21 C26 H26 120.3
C25 C26 H26 120.3
S2 C27 H27 116.3
C28 C27 S2 127.4(2)
C28 C27 H27 116.3
C27 C28 Cl2 114.8(2)
C27 C28 C29 131.1(3)
C29 C28 Cl2 114.06(19)
C30 C29 C28 121.1(3)
C34 C29 C28 119.9(2)
C34 C29 C30 118.9(3)
C29 C30 H30 120.0
C31 C30 C29 120.1(3)
C31 C30 H30 120.0
C30 C31 H31 119.2
C30 C31 C32 121.6(3)
C32 C31 H31 119.2
C31 C32 C33 117.4(3)
C31 C32 C35 121.6(2)
C33 C32 C35 121.0(3)
C32 C33 H33 119.4
C34 C33 C32 121.3(3)
C34 C33 H33 119.4
C29 C34 H34 119.7
C33 C34 C29 120.6(3)
C33 C34 H34 119.7
C36 C35 C32 121.1(2)
C36 C35 C40 117.5(3)
C40 C35 C32 121.4(3)
C35 C36 H36 119.5
C37 C36 C35 121.1(3)
C37 C36 H36 119.5
C36 C37 H37 119.7
C38 C37 C36 120.6(3)
C38 C37 H37 119.7
C37 C38 H38 120.1
C37 C38 C39 119.7(3)
C39 C38 H38 120.1
C38 C39 H39 120.1
C38 C39 C40 119.8(3)
C40 C39 H39 120.1
C35 C40 H40 119.4
C39 C40 C35 121.3(3)
C39 C40 H40 119.4

loop_
_geom_bond_atom_site_label_1
_geom_bond_atom_site_label_2
_geom_bond_distance
Cl1 C8 1.753(3)
S1 O1 1.444(2)
S1 O2 1.438(2)
S1 C1 1.755(3)
S1 C7 1.751(3)
F1 C4 1.343(3)
C1 C2 1.395(4)
C1 C6 1.394(4)
C2 H2 0.9500
C2 C3 1.388(4)
C3 H3 0.9500
C3 C4 1.383(4)
C4 C5 1.382(4)
C5 H5 0.9500
C5 C6 1.384(4)
C6 H6 0.9500
C7 H7 0.9500
C7 C8 1.331(4)
C8 C9 1.483(4)
C9 C10 1.384(4)
C9 C14 1.389(4)
C10 H10 0.9500
C10 C11 1.399(4)
C11 H11 0.9500
C11 C12 1.391(4)
C12 C13 1.397(4)
C12 C15 1.487(4)
C13 H13 0.9500
C13 C14 1.396(4)
C14 H14 0.9500
C15 C16 1.390(4)
C15 C20 1.396(4)
C16 H16 0.9500
C16 C17 1.390(4)
C17 H17 0.9500
C17 C18 1.373(5)
C18 H18 0.9500
C18 C19 1.380(5)
C19 H19 0.9500
C19 C20 1.397(5)
C20 H20 0.9500
Cl2 C28 1.748(3)
S2 O3 1.442(2)
S2 O4 1.436(2)
S2 C21 1.763(3)
S2 C27 1.755(3)
F2 C24 1.349(3)
C21 C22 1.387(4)
C21 C26 1.392(4)
C22 H22 0.9500
C22 C23 1.388(4)
C23 H23 0.9500
C23 C24 1.382(5)
C24 C25 1.381(5)
C25 H25 0.9500
C25 C26 1.393(4)
C26 H26 0.9500
C27 H27 0.9500
C27 C28 1.340(4)
C28 C29 1.481(4)
C29 C30 1.395(4)
C29 C34 1.390(4)
C30 H30 0.9500
C30 C31 1.390(4)
C31 H31 0.9500
C31 C32 1.395(4)
C32 C33 1.402(4)
C32 C35 1.492(4)
C33 H33 0.9500
C33 C34 1.385(4)
C34 H34 0.9500
C35 C36 1.399(4)
C35 C40 1.404(4)
C36 H36 0.9500
C36 C37 1.388(4)
C37 H37 0.9500
C37 C38 1.382(4)
C38 H38 0.9500
C38 C39 1.385(4)
C39 H39 0.9500
C39 C40 1.395(4)
C40 H40 0.9500

loop_
_geom_torsion_atom_site_label_1
_geom_torsion_atom_site_label_2
_geom_torsion_atom_site_label_3
_geom_torsion_atom_site_label_4
_geom_torsion
Cl1 C8 C9 C10 107.0(3)
Cl1 C8 C9 C14 -69.5(3)
S1 C1 C2 C3 -177.2(2)
S1 C1 C6 C5 177.3(2)
S1 C7 C8 Cl1 178.56(16)
S1 C7 C8 C9 -3.1(5)
F1 C4 C5 C6 -177.5(3)
O1 S1 C1 C2 5.7(3)
O1 S1 C1 C6 -173.5(2)
O1 S1 C7 C8 137.9(3)
O2 S1 C1 C2 136.5(2)
O2 S1 C1 C6 -42.7(3)
O2 S1 C7 C8 6.6(3)
C1 S1 C7 C8 -109.0(3)
C1 C2 C3 C4 -0.7(4)
C2 C1 C6 C5 -1.9(4)
C2 C3 C4 F1 177.7(3)
C2 C3 C4 C5 -0.8(5)
C3 C4 C5 C6 0.9(5)
C4 C5 C6 C1 0.4(4)
C6 C1 C2 C3 2.0(4)
C7 S1 C1 C2 -106.3(2)
C7 S1 C1 C6 74.5(2)
C7 C8 C9 C10 -71.4(4)
C7 C8 C9 C14 112.1(4)
C8 C9 C10 C11 -175.4(3)
C8 C9 C14 C13 175.9(3)
C9 C10 C11 C12 -0.9(5)
C10 C9 C14 C13 -0.7(4)
C10 C11 C12 C13 0.1(4)
C10 C11 C12 C15 179.1(3)
C11 C12 C13 C14 0.4(4)
C11 C12 C15 C16 -173.2(3)
C11 C12 C15 C20 7.7(4)
C12 C13 C14 C9 -0.1(5)
C12 C15 C16 C17 -179.5(3)
C12 C15 C20 C19 -179.9(3)
C13 C12 C15 C16 5.8(4)
C13 C12 C15 C20 -173.3(3)
C14 C9 C10 C11 1.3(5)
C15 C12 C13 C14 -178.6(3)
C15 C16 C17 C18 0.4(6)
C16 C15 C20 C19 0.9(5)
C16 C17 C18 C19 -0.9(5)
C17 C18 C19 C20 1.4(5)
C18 C19 C20 C15 -1.5(5)
C20 C15 C16 C17 -0.4(5)
Cl2 C28 C29 C30 -122.1(3)
Cl2 C28 C29 C34 54.9(3)
S2 C21 C22 C23 -177.8(2)
S2 C21 C26 C25 177.4(2)
S2 C27 C28 Cl2 -171.37(16)
S2 C27 C28 C29 9.4(5)
F2 C24 C25 C26 -178.2(3)
O3 S2 C21 C22 9.6(3)
O3 S2 C21 C26 -169.2(2)
O3 S2 C27 C28 128.5(3)
O4 S2 C21 C22 139.7(2)
O4 S2 C21 C26 -39.1(3)
O4 S2 C27 C28 -2.1(3)
C21 S2 C27 C28 -118.8(3)
C21 C22 C23 C24 0.6(5)
C22 C21 C26 C25 -1.4(4)
C22 C23 C24 F2 177.8(3)
C22 C23 C24 C25 -1.8(5)
C23 C24 C25 C26 1.5(5)
C24 C25 C26 C21 0.1(4)
C26 C21 C22 C23 1.0(5)
C27 S2 C21 C22 -101.9(3)
C27 S2 C21 C26 79.3(2)
C27 C28 C29 C30 57.2(4)
C27 C28 C29 C34 -125.9(3)
C28 C29 C30 C31 179.2(3)
C28 C29 C34 C33 -180.0(3)
C29 C30 C31 C32 -0.3(5)
C30 C29 C34 C33 -3.0(4)
C30 C31 C32 C33 -1.0(4)
C30 C31 C32 C35 -179.5(3)
C31 C32 C33 C34 0.3(4)
C31 C32 C35 C36 160.5(3)
C31 C32 C35 C40 -19.5(4)
C32 C33 C34 C29 1.7(5)
C32 C35 C36 C37 -178.9(3)
C32 C35 C40 C39 178.1(3)
C33 C32 C35 C36 -17.9(4)
C33 C32 C35 C40 162.1(3)
C34 C29 C30 C31 2.3(4)
C35 C32 C33 C34 178.8(3)
C35 C36 C37 C38 0.6(5)
C36 C35 C40 C39 -1.9(4)
C36 C37 C38 C39 -1.5(5)
C37 C38 C39 C40 0.7(5)
C38 C39 C40 C35 1.0(5)
C40 C35 C36 C37 1.1(4)

loop_
_exptl_oxdiff_crystal_face_indexfrac_h
_exptl_oxdiff_crystal_face_indexfrac_k
_exptl_oxdiff_crystal_face_indexfrac_l
_exptl_oxdiff_crystal_face_x
_exptl_oxdiff_crystal_face_y
_exptl_oxdiff_crystal_face_z
-0.9991 -0.0003 2.0037 0.0475 -0.1873 0.1251
0.9991 0.0003 -2.0037 -0.0475 0.1873 -0.1251
-0.0096 -2.0001 2.2617 -0.1396 -0.0265 0.3403
0.0096 2.0001 -2.2617 0.1396 0.0265 -0.3403
-0.0006 -0.0000 -1.0005 0.0437 0.0668 -0.0176
0.0006 0.0000 1.0005 -0.0437 -0.0668 0.0176
2.0010 0.0008 0.9952 -0.3137 0.0404 -0.1621
-1.0014 -0.0004 -1.9984 0.2224 0.0800 0.0546
-0.0112 -2.0002 -0.7399 -0.0084 0.1740 0.2873

loop_
_twin_individual_id
_twin_individual_mass_fraction_refined
_oxdiff_twin_reflns_isolated
_oxdiff_twin_reflns_overlapped
_twin_individual_twin_lattice_type
_twin_individual_twin_matrix_11
_twin_individual_twin_matrix_12
_twin_individual_twin_matrix_13
_twin_individual_twin_matrix_21
_twin_individual_twin_matrix_22
_twin_individual_twin_matrix_23
_twin_individual_twin_matrix_31
_twin_individual_twin_matrix_32
_twin_individual_twin_matrix_33
1 0.4429(15) 9112 2447 ref 1.0000 0.0000 0.0000 0.0000 1.0000 0.0000 0.0000 0.0000 1.0000
2 0.5571(15) 0 2447 nmt -0.9999 -0.4947 -0.0002 -0.0002 0.9998 -0.0000 0.0015 -0.1293 -1.0001
